data_4027203
loop_
_publ_author_name
'James C. Anderson'
'Alexander J. Blake'
'Paul J. Koovits'
'Gregory J. Stepney'

_publ_section_title
;
 Diastereoselective Reductive Nitro-Mannich Reactions
;
_journal_name_full 'Journal of Organic Chemistry'
_journal_page_first 4711
_journal_page_last 4724
_journal_paper_doi 10.1021/jo300535h
_journal_volume 77
_journal_year 2012
_chemical_formula_moiety 'C23 H21 F3 N2 O5'
_chemical_formula_sum 'C23 H21 F3 N2 O5'
_chemical_formula_weight 462.42
_chemical_name_systematic
; 
 ? 
;
_space_group_IT_number 14
_symmetry_cell_setting monoclinic
_symmetry_space_group_name_Hall '-P 2yn'
_symmetry_space_group_name_H-M 'P 1 21/n 1'
_atom_sites_solution_hydrogens geom
_atom_sites_solution_primary direct
_audit_creation_method 'enCIFer editing of SHELXL97 CIF output'
_cell_angle_alpha 90.00
_cell_angle_beta 98.359(2)
_cell_angle_gamma 90.00
_cell_formula_units_Z 4
_cell_length_a 10.8003(8)
_cell_length_b 15.5619(11)
_cell_length_c 13.3428(10)
_cell_measurement_reflns_used 7625
_cell_measurement_temperature 150(2)
_cell_measurement_theta_max 27.5
_cell_measurement_theta_min 2.3
_cell_volume 2218.7(3)
_computing_cell_refinement 'Bruker SAINT version 6.36a (Bruker, 2003)'
_computing_data_collection 'Bruker SMART version 5.625 (Bruker, 2003)'
_computing_data_reduction 'Bruker SAINT'
_computing_molecular_graphics 'MERCURY (Macrae et al., 2006)'
_computing_publication_material 'enCIFer (Allen et al., 2004); PLATON (Spek, 2003)'
_computing_structure_refinement 'SHELXL97 (Sheldrick, 1997)'
_computing_structure_solution 'SHELXS97 (Sheldrick, 1990)'
_diffrn_ambient_temperature 150(2)
_diffrn_measured_fraction_theta_full 0.988
_diffrn_measured_fraction_theta_max 0.988
_diffrn_measurement_device_type 'Bruker SMART CCD area detector'
_diffrn_measurement_method omega
_diffrn_radiation_monochromator graphite
_diffrn_radiation_source 'sealed tube'
_diffrn_radiation_type MoK\a
_diffrn_radiation_wavelength 0.71073
_diffrn_reflns_av_R_equivalents 0.079
_diffrn_reflns_av_sigmaI/netI 0.050
_diffrn_reflns_limit_h_max 11
_diffrn_reflns_limit_h_min -14
_diffrn_reflns_limit_k_max 19
_diffrn_reflns_limit_k_min -20
_diffrn_reflns_limit_l_max 17
_diffrn_reflns_limit_l_min -17
_diffrn_reflns_number 13862
_diffrn_reflns_theta_full 27.50
_diffrn_reflns_theta_max 27.54
_diffrn_reflns_theta_min 2.31
_diffrn_standards_decay_% 0
_diffrn_standards_interval_count 0
_diffrn_standards_interval_time 0
_diffrn_standards_number 0
_exptl_absorpt_coefficient_mu 0.114
_exptl_absorpt_correction_type none
_exptl_crystal_colour colourless
_exptl_crystal_density_diffrn 1.384
_exptl_crystal_description block
_exptl_crystal_F_000 960
_exptl_crystal_size_max 0.95
_exptl_crystal_size_mid 0.93
_exptl_crystal_size_min 0.75
_refine_diff_density_max 0.35
_refine_diff_density_min -0.25
_refine_diff_density_rms 0.06
_refine_ls_extinction_coef 0.0069(15)
_refine_ls_extinction_expression Fc^*^=kFc[1+0.001xFc^2^\l^3^/sin(2\q)]^-1/4^
_refine_ls_extinction_method SHELXL
_refine_ls_goodness_of_fit_ref 1.05
_refine_ls_hydrogen_treatment constr
_refine_ls_matrix_type full
_refine_ls_number_parameters 299
_refine_ls_number_reflns 5047
_refine_ls_number_restraints 0
_refine_ls_restrained_S_all 1.05
_refine_ls_R_factor_all 0.0532
_refine_ls_R_factor_gt 0.0476
_refine_ls_shift/su_max 0.001
_refine_ls_shift/su_mean 0.000
_refine_ls_structure_factor_coef Fsqd
_refine_ls_weighting_details 'calc w=1/[\s^2^(Fo^2^)+(0.086P)^2^+0.221P] where P=(Fo^2^+2Fc^2^)/3'
_refine_ls_weighting_scheme calc
_refine_ls_wR_factor_gt 0.132
_refine_ls_wR_factor_ref 0.137
_reflns_number_gt 4310
_reflns_number_total 5047
_reflns_threshold_expression I>2sigma(I)
_cod_data_source_file jo300535h_si_003.cif
_cod_data_source_block nitfur
_cod_original_sg_symbol_H-M 'P 21/n'
_cod_database_code 4027203

loop_
_symmetry_equiv_pos_as_xyz
'x, y, z'
'-x+1/2, y+1/2, -z+1/2'
'-x, -y, -z'
'x-1/2, -y-1/2, z-1/2'

loop_
_atom_site_label
_atom_site_type_symbol
_atom_site_fract_x
_atom_site_fract_y
_atom_site_fract_z
_atom_site_U_iso_or_equiv
_atom_site_adp_type
_atom_site_occupancy
_atom_site_symmetry_multiplicity
_atom_site_calc_flag
_atom_site_refinement_flags
N1 N 0.21374(9) 0.00574(6) 0.31797(7) 0.0251(2) Uani 1 1 d .
C1 C 0.16673(11) 0.05419(7) 0.22392(8) 0.0232(2) Uani 1 1 d .
H1A H 0.1786 0.0154 0.1663 0.028 Uiso 1 1 calc R
N2 N 0.20344(10) 0.16576(7) 0.10254(8) 0.0295(2) Uani 1 1 d .
O1 O 0.20870(12) 0.11423(7) 0.03429(7) 0.0460(3) Uani 1 1 d .
O2 O 0.16839(10) 0.23966(6) 0.08934(8) 0.0412(3) Uani 1 1 d .
C2 C 0.24441(11) 0.13582(7) 0.21088(9) 0.0253(2) Uani 1 1 d .
H2A H 0.2253 0.1812 0.2595 0.030 Uiso 1 1 calc R
C3 C 0.38538(12) 0.11896(8) 0.22423(10) 0.0316(3) Uani 1 1 d .
H3A H 0.4117 0.0951 0.2928 0.038 Uiso 1 1 calc R
H3B H 0.4023 0.0747 0.1746 0.038 Uiso 1 1 calc R
C4 C 0.46336(12) 0.19589(8) 0.21115(10) 0.0318(3) Uani 1 1 d .
C5 C 0.53984(13) 0.24542(10) 0.27507(13) 0.0439(4) Uani 1 1 d .
H5A H 0.5568 0.2401 0.3467 0.053 Uiso 1 1 calc R
C6 C 0.59086(14) 0.30802(10) 0.21385(16) 0.0510(4) Uani 1 1 d .
H6A H 0.6488 0.3521 0.2373 0.061 Uiso 1 1 calc R
O7 O 0.46278(10) 0.22409(7) 0.11349(8) 0.0409(3) Uani 1 1 d .
C7 C 0.54224(15) 0.29305(10) 0.11840(15) 0.0490(4) Uani 1 1 d .
H7A H 0.5599 0.3254 0.0618 0.059 Uiso 1 1 calc R
C8 C 0.02680(11) 0.06972(7) 0.21542(8) 0.0245(2) Uani 1 1 d .
C9 C -0.02467(12) 0.13877(8) 0.26242(9) 0.0296(3) Uani 1 1 d .
H9A H 0.0287 0.1807 0.2979 0.036 Uiso 1 1 calc R
C10 C -0.15325(13) 0.14609(9) 0.25727(10) 0.0335(3) Uani 1 1 d .
H10A H -0.1875 0.1927 0.2901 0.040 Uiso 1 1 calc R
C11 C -0.23235(12) 0.08615(9) 0.20483(10) 0.0340(3) Uani 1 1 d .
H11A H -0.3204 0.0912 0.2024 0.041 Uiso 1 1 calc R
C12 C -0.18259(12) 0.01884(8) 0.15591(10) 0.0328(3) Uani 1 1 d .
H12A H -0.2366 -0.0219 0.1190 0.039 Uiso 1 1 calc R
C13 C -0.05355(12) 0.01073(8) 0.16059(9) 0.0284(3) Uani 1 1 d .
H13A H -0.0200 -0.0353 0.1262 0.034 Uiso 1 1 calc R
C14 C 0.24977(15) -0.00803(10) 0.50544(10) 0.0425(3) Uani 1 1 d .
F1 F 0.16367(11) -0.06827(7) 0.51167(7) 0.0575(3) Uani 1 1 d .
F2 F 0.25260(13) 0.04264(7) 0.58545(7) 0.0655(3) Uani 1 1 d .
F3 F 0.36122(11) -0.04724(7) 0.51368(8) 0.0605(3) Uani 1 1 d .
O15 O 0.20748(10) 0.12314(6) 0.41818(7) 0.0387(2) Uani 1 1 d .
C15 C 0.22120(12) 0.04627(8) 0.40745(9) 0.0304(3) Uani 1 1 d .
C16 C 0.22672(11) -0.08848(8) 0.30362(9) 0.0273(3) Uani 1 1 d .
H16A H 0.1457 -0.1124 0.2714 0.033 Uiso 1 1 calc R
H16B H 0.2489 -0.1165 0.3705 0.033 Uiso 1 1 calc R
C17 C 0.32637(11) -0.10786(7) 0.23823(9) 0.0263(3) Uani 1 1 d .
C18 C 0.45242(12) -0.09775(8) 0.27603(10) 0.0325(3) Uani 1 1 d .
H18A H 0.4758 -0.0800 0.3443 0.039 Uiso 1 1 calc R
C19 C 0.54472(13) -0.11311(9) 0.21586(12) 0.0380(3) Uani 1 1 d .
H19A H 0.6304 -0.1055 0.2426 0.046 Uiso 1 1 calc R
C20 C 0.51103(13) -0.13948(9) 0.11689(11) 0.0380(3) Uani 1 1 d .
H20A H 0.5739 -0.1493 0.0752 0.046 Uiso 1 1 calc R
C21 C 0.38613(13) -0.15173(9) 0.07775(10) 0.0333(3) Uani 1 1 d .
H21A H 0.3635 -0.1703 0.0097 0.040 Uiso 1 1 calc R
O22 O 0.16898(9) -0.14738(7) 0.10672(7) 0.0380(2) Uani 1 1 d .
C22 C 0.29405(11) -0.13668(8) 0.13859(9) 0.0275(3) Uani 1 1 d .
C23 C 0.13186(14) -0.19357(9) 0.01491(10) 0.0356(3) Uani 1 1 d .
H23A H 0.0403 -0.1965 0.0013 0.053 Uiso 1 1 calc R
H23B H 0.1664 -0.2519 0.0215 0.053 Uiso 1 1 calc R
H23C H 0.1634 -0.1640 -0.0411 0.053 Uiso 1 1 calc R

loop_
_atom_site_aniso_label
_atom_site_aniso_U_11
_atom_site_aniso_U_22
_atom_site_aniso_U_33
_atom_site_aniso_U_23
_atom_site_aniso_U_13
_atom_site_aniso_U_12
N1 0.0243(5) 0.0281(5) 0.0234(5) -0.0012(4) 0.0054(4) 0.0007(4)
C1 0.0220(5) 0.0251(5) 0.0232(5) -0.0025(4) 0.0060(4) -0.0008(4)
N2 0.0288(5) 0.0299(5) 0.0304(5) -0.0001(4) 0.0058(4) -0.0054(4)
O1 0.0684(8) 0.0424(6) 0.0285(5) -0.0054(4) 0.0116(5) -0.0040(5)
O2 0.0433(6) 0.0304(5) 0.0479(6) 0.0066(4) 0.0003(4) -0.0009(4)
C2 0.0233(6) 0.0283(5) 0.0252(5) -0.0019(4) 0.0062(4) -0.0021(4)
C3 0.0229(6) 0.0349(6) 0.0382(7) 0.0017(5) 0.0080(5) -0.0001(5)
C4 0.0237(6) 0.0351(6) 0.0392(7) -0.0041(5) 0.0128(5) 0.0001(5)
C5 0.0252(6) 0.0524(8) 0.0559(9) -0.0197(7) 0.0115(6) -0.0022(6)
C6 0.0282(7) 0.0375(7) 0.0925(13) -0.0208(8) 0.0259(8) -0.0067(6)
O7 0.0406(6) 0.0404(5) 0.0451(6) 0.0013(4) 0.0173(4) -0.0076(4)
C7 0.0391(8) 0.0359(7) 0.0784(12) 0.0005(7) 0.0299(8) -0.0048(6)
C8 0.0231(6) 0.0272(5) 0.0242(5) 0.0013(4) 0.0066(4) 0.0001(4)
C9 0.0278(6) 0.0321(6) 0.0298(6) -0.0047(5) 0.0073(5) 0.0008(5)
C10 0.0306(7) 0.0391(7) 0.0326(6) -0.0030(5) 0.0115(5) 0.0069(5)
C11 0.0232(6) 0.0444(7) 0.0362(6) 0.0047(6) 0.0100(5) 0.0026(5)
C12 0.0252(6) 0.0353(6) 0.0380(7) -0.0004(5) 0.0043(5) -0.0053(5)
C13 0.0265(6) 0.0277(5) 0.0319(6) -0.0021(5) 0.0070(5) -0.0006(4)
C14 0.0519(9) 0.0489(8) 0.0257(6) -0.0023(6) 0.0030(6) -0.0010(7)
F1 0.0765(8) 0.0642(6) 0.0356(5) 0.0058(4) 0.0207(5) -0.0165(5)
F2 0.1025(9) 0.0675(7) 0.0242(4) -0.0082(4) 0.0018(5) 0.0008(6)
F3 0.0586(6) 0.0718(7) 0.0459(5) 0.0085(5) -0.0100(4) 0.0144(5)
O15 0.0478(6) 0.0374(5) 0.0308(5) -0.0094(4) 0.0053(4) -0.0007(4)
C15 0.0295(6) 0.0365(6) 0.0251(6) -0.0034(5) 0.0042(5) -0.0026(5)
C16 0.0271(6) 0.0268(5) 0.0295(6) 0.0002(4) 0.0089(5) -0.0004(4)
C17 0.0252(6) 0.0243(5) 0.0308(6) 0.0026(4) 0.0083(5) 0.0012(4)
C18 0.0274(6) 0.0345(6) 0.0356(6) -0.0023(5) 0.0047(5) 0.0002(5)
C19 0.0224(6) 0.0438(7) 0.0486(8) -0.0035(6) 0.0075(6) 0.0000(5)
C20 0.0301(7) 0.0423(7) 0.0450(8) -0.0008(6) 0.0172(6) 0.0026(5)
C21 0.0327(7) 0.0383(6) 0.0308(6) -0.0001(5) 0.0108(5) 0.0028(5)
O22 0.0250(5) 0.0547(6) 0.0342(5) -0.0090(4) 0.0046(4) 0.0009(4)
C22 0.0233(6) 0.0288(6) 0.0309(6) 0.0029(5) 0.0062(5) 0.0013(4)
C23 0.0347(7) 0.0419(7) 0.0288(6) 0.0017(5) -0.0002(5) -0.0013(5)

loop_
_atom_type_symbol
_atom_type_description
_atom_type_scat_dispersion_real
_atom_type_scat_dispersion_imag
_atom_type_scat_source
C C 0.0033 0.0016 'International Tables Vol C Tables 4.2.6.8 and 6.1.1.4'
H H 0.0000 0.0000 'International Tables Vol C Tables 4.2.6.8 and 6.1.1.4'
N N 0.0061 0.0033 'International Tables Vol C Tables 4.2.6.8 and 6.1.1.4'
O O 0.0106 0.0060 'International Tables Vol C Tables 4.2.6.8 and 6.1.1.4'
F F 0.0171 0.0103 'International Tables Vol C Tables 4.2.6.8 and 6.1.1.4'

loop_
_geom_angle_atom_site_label_1
_geom_angle_atom_site_label_2
_geom_angle_atom_site_label_3
_geom_angle
C15 N1 C16 125.65(10)
C15 N1 C1 118.74(10)
C16 N1 C1 114.69(9)
N1 C1 C8 110.94(9)
N1 C1 C2 112.76(9)
C8 C1 C2 114.29(9)
N1 C1 H1A 106.0
C8 C1 H1A 106.0
C2 C1 H1A 106.0
O2 N2 O1 124.10(11)
O2 N2 C2 117.95(10)
O1 N2 C2 117.95(10)
N2 C2 C3 108.06(9)
N2 C2 C1 105.71(9)
C3 C2 C1 113.15(10)
N2 C2 H2A 109.9
C3 C2 H2A 109.9
C1 C2 H2A 109.9
C4 C3 C2 114.77(10)
C4 C3 H3A 108.6
C2 C3 H3A 108.6
C4 C3 H3B 108.6
C2 C3 H3B 108.6
H3A C3 H3B 107.6
C5 C4 O7 109.69(13)
C5 C4 C3 133.97(14)
O7 C4 C3 116.32(11)
C4 C5 C6 106.30(15)
C4 C5 H5A 126.9
C6 C5 H5A 126.9
C7 C6 C5 107.28(13)
C7 C6 H6A 126.4
C5 C6 H6A 126.4
C7 O7 C4 106.76(12)
C6 C7 O7 109.97(15)
C6 C7 H7A 125.0
O7 C7 H7A 125.0
C13 C8 C9 118.87(11)
C13 C8 C1 118.10(10)
C9 C8 C1 123.00(10)
C10 C9 C8 120.11(11)
C10 C9 H9A 119.9
C8 C9 H9A 119.9
C11 C10 C9 120.68(12)
C11 C10 H10A 119.7
C9 C10 H10A 119.7
C12 C11 C10 119.69(12)
C12 C11 H11A 120.2
C10 C11 H11A 120.2
C11 C12 C13 120.17(12)
C11 C12 H12A 119.9
C13 C12 H12A 119.9
C12 C13 C8 120.43(11)
C12 C13 H13A 119.8
C8 C13 H13A 119.8
F2 C14 F1 107.66(13)
F2 C14 F3 106.85(12)
F1 C14 F3 107.55(13)
F2 C14 C15 109.51(12)
F1 C14 C15 112.42(12)
F3 C14 C15 112.58(12)
O15 C15 N1 125.04(12)
O15 C15 C14 116.73(11)
N1 C15 C14 118.23(11)
N1 C16 C17 111.05(9)
N1 C16 H16A 109.4
C17 C16 H16A 109.4
N1 C16 H16B 109.4
C17 C16 H16B 109.4
H16A C16 H16B 108.0
C18 C17 C22 118.50(11)
C18 C17 C16 120.67(11)
C22 C17 C16 120.84(11)
C19 C18 C17 121.21(12)
C19 C18 H18A 119.4
C17 C18 H18A 119.4
C20 C19 C18 119.53(13)
C20 C19 H19A 120.2
C18 C19 H19A 120.2
C19 C20 C21 120.52(12)
C19 C20 H20A 119.7
C21 C20 H20A 119.7
C20 C21 C22 119.70(12)
C20 C21 H21A 120.1
C22 C21 H21A 120.1
C22 O22 C23 118.07(10)
O22 C22 C21 123.77(11)
O22 C22 C17 115.72(11)
C21 C22 C17 120.50(11)
O22 C23 H23A 109.5
O22 C23 H23B 109.5
H23A C23 H23B 109.5
O22 C23 H23C 109.5
H23A C23 H23C 109.5
H23B C23 H23C 109.5

loop_
_geom_bond_atom_site_label_1
_geom_bond_atom_site_label_2
_geom_bond_distance
N1 C1 1.4885(14)
N1 C15 1.3423(15)
N1 C16 1.4880(15)
C1 C8 1.5183(16)
C1 C2 1.5461(15)
C1 H1A 1.0000
N2 O2 1.2155(15)
N2 O1 1.2210(14)
N2 C2 1.5221(15)
C2 C3 1.5297(17)
C2 H2A 1.0000
C3 C4 1.4886(18)
C3 H3A 0.9900
C3 H3B 0.9900
C4 C5 1.341(2)
C4 O7 1.3740(16)
C5 C6 1.432(2)
C5 H5A 0.9500
C6 C7 1.326(3)
C6 H6A 0.9500
O7 C7 1.3698(17)
C7 H7A 0.9500
C8 C13 1.3951(17)
C8 C9 1.3993(17)
C9 C10 1.3851(18)
C9 H9A 0.9500
C10 C11 1.384(2)
C10 H10A 0.9500
C11 C12 1.3835(19)
C11 H11A 0.9500
C12 C13 1.3916(18)
C12 H12A 0.9500
C13 H13A 0.9500
C14 F2 1.3240(17)
C14 F1 1.3315(19)
C14 F3 1.3397(19)
C14 C15 1.5496(19)
O15 C15 1.2164(16)
C16 C17 1.5111(16)
C16 H16A 0.9900
C16 H16B 0.9900
C17 C18 1.3903(17)
C17 C22 1.3985(17)
C18 C19 1.3886(19)
C18 H18A 0.9500
C19 C20 1.380(2)
C19 H19A 0.9500
C20 C21 1.387(2)
C20 H20A 0.9500
C21 C22 1.3920(18)
C21 H21A 0.9500
O22 C22 1.3660(15)
O22 C23 1.4265(16)
C23 H23A 0.9800
C23 H23B 0.9800
C23 H23C 0.9800

loop_
_geom_torsion_atom_site_label_1
_geom_torsion_atom_site_label_2
_geom_torsion_atom_site_label_3
_geom_torsion_atom_site_label_4
_geom_torsion
C15 N1 C1 C8 -72.24(13)
C16 N1 C1 C8 97.40(11)
C15 N1 C1 C2 57.42(14)
C16 N1 C1 C2 -132.94(10)
O2 N2 C2 C3 -112.22(12)
O1 N2 C2 C3 67.26(13)
O2 N2 C2 C1 126.36(11)
O1 N2 C2 C1 -54.17(13)
N1 C1 C2 N2 167.73(9)
C8 C1 C2 N2 -64.35(11)
N1 C1 C2 C3 49.66(13)
C8 C1 C2 C3 177.58(9)
N2 C2 C3 C4 62.69(13)
C1 C2 C3 C4 179.38(10)
C2 C3 C4 C5 107.37(17)
C2 C3 C4 O7 -74.46(14)
O7 C4 C5 C6 -0.39(16)
C3 C4 C5 C6 177.87(14)
C4 C5 C6 C7 0.40(17)
C5 C4 O7 C7 0.24(15)
C3 C4 O7 C7 -178.36(11)
C5 C6 C7 O7 -0.26(17)
C4 O7 C7 C6 0.03(16)
N1 C1 C8 C13 -93.51(12)
C2 C1 C8 C13 137.65(11)
N1 C1 C8 C9 84.54(13)
C2 C1 C8 C9 -44.29(15)
C13 C8 C9 C10 2.35(18)
C1 C8 C9 C10 -175.69(11)
C8 C9 C10 C11 -0.79(19)
C9 C10 C11 C12 -0.9(2)
C10 C11 C12 C13 0.9(2)
C11 C12 C13 C8 0.68(19)
C9 C8 C13 C12 -2.30(18)
C1 C8 C13 C12 175.84(11)
C16 N1 C15 O15 -178.16(13)
C1 N1 C15 O15 -9.76(19)
C16 N1 C15 C14 2.00(19)
C1 N1 C15 C14 170.40(11)
F2 C14 C15 O15 0.57(19)
F1 C14 C15 O15 120.20(14)
F3 C14 C15 O15 -118.14(15)
F2 C14 C15 N1 -179.58(13)
F1 C14 C15 N1 -59.95(17)
F3 C14 C15 N1 61.71(17)
C15 N1 C16 C17 -125.67(12)
C1 N1 C16 C17 65.52(13)
N1 C16 C17 C18 72.92(14)
N1 C16 C17 C22 -107.35(12)
C22 C17 C18 C19 2.03(19)
C16 C17 C18 C19 -178.24(12)
C17 C18 C19 C20 -0.5(2)
C18 C19 C20 C21 -0.8(2)
C19 C20 C21 C22 0.5(2)
C23 O22 C22 C21 14.03(18)
C23 O22 C22 C17 -166.78(11)
C20 C21 C22 O22 -179.70(12)
C20 C21 C22 C17 1.14(19)
C18 C17 C22 O22 178.41(11)
C16 C17 C22 O22 -1.32(16)
C18 C17 C22 C21 -2.36(18)
C16 C17 C22 C21 177.91(11)
